data_1574228
loop_
_publ_author_name
'Ka\'zmierczak, Marcin'
'Weselski, Marek'
'Siczek, Mi\/losz'
'Wolny, Juliusz A.'
'Sch\"unemann, Volker'
'Bronisz, Robert'

_publ_section_title
;
 [2 + 2] Photocyclization converts thermally induced spin crossover effect
 into &#x201C;hidden hysteresis&#x201D; one
;
_journal_issue 18
_journal_name_full 'Chemical Science'
_journal_page_first 7884
_journal_page_last 7893
_journal_paper_doi 10.1039/D4SC05587J
_journal_volume 16
_journal_year 2025
_chemical_formula_moiety 'C11 H8 N4 O2'
_chemical_formula_sum 'C11 H8 N4 O2'
_chemical_formula_weight 228.21
_space_group_crystal_system triclinic
_space_group_IT_number 2
_space_group_name_Hall '-P 1'
_space_group_name_H-M_alt 'P -1'
_atom_sites_solution_hydrogens geom
_audit_creation_date 2023-12-09
_audit_creation_method
;
Olex2 1.5
(compiled 2023.08.24 svn.re1ec1418 for OlexSys, GUI svn.r6817)
;
_audit_update_record
;
2024-06-13 deposited with the CCDC.	2025-03-25 downloaded from the CCDC.
;
_cell_angle_alpha 84.15(4)
_cell_angle_beta 81.63(4)
_cell_angle_gamma 79.92(3)
_cell_formula_units_Z 2
_cell_length_a 4.283(4)
_cell_length_b 9.818(8)
_cell_length_c 12.062(9)
_cell_measurement_reflns_used 801
_cell_measurement_temperature 100(2)
_cell_measurement_theta_max 28.9730
_cell_measurement_theta_min 4.1500
_cell_volume 492.5(7)
_computing_cell_refinement 'CrysAlisPro 1.171.42.49 (Rigaku OD, 2022)'
_computing_data_collection 'CrysAlisPro 1.171.42.49 (Rigaku OD, 2022)'
_computing_data_reduction 'CrysAlisPro 1.171.42.49 (Rigaku OD, 2022)'
_computing_molecular_graphics 'Olex2 1.5 (Dolomanov et al., 2009)'
_computing_publication_material 'Olex2 1.5 (Dolomanov et al., 2009)'
_computing_structure_refinement 'SHELXL 2018/3 (Sheldrick, 2015)'
_diffrn_ambient_environment N~2~
_diffrn_ambient_temperature 100(2)
_diffrn_detector 'CCD plate'
_diffrn_detector_area_resol_mean 10.3456
_diffrn_detector_type Ruby
_diffrn_measured_fraction_theta_full 0.998
_diffrn_measured_fraction_theta_max 0.874
_diffrn_measurement_details
;
List of Runs (angles in degrees, time in seconds):

  # Type    Start    End  Width  t~exp~   \w     \q     \k     \f   Frames
#--------------------------------------------------------------------------
  1  \w    -79.00 -52.00   1.00   70.00    --   15.50 178.00-150.00   27
  2  \w    -43.00  33.00   1.00   70.00    --  -16.60  57.00-180.00   76
  3  \w   -101.00  20.00   1.00   70.00    --  -16.60 -37.00   0.00  121
  4  \w    -82.00  19.00   1.00   70.00    --  -16.60 -57.00-120.00  101
;
_diffrn_measurement_device 'four-circle diffractometer'
_diffrn_measurement_device_type 'Xcalibur, Ruby, Gemini ultra'
_diffrn_measurement_method '\w scans'
_diffrn_orient_matrix_type 'CrysAlisPro convention (1999,Acta A55,543-557)'
_diffrn_orient_matrix_UB_11 -0.0347261000
_diffrn_orient_matrix_UB_12 0.0418543000
_diffrn_orient_matrix_UB_13 0.0462302000
_diffrn_orient_matrix_UB_21 -0.1639977000
_diffrn_orient_matrix_UB_22 0.0129626000
_diffrn_orient_matrix_UB_23 -0.0076250000
_diffrn_orient_matrix_UB_31 -0.0261430000
_diffrn_orient_matrix_UB_32 -0.0591461000
_diffrn_orient_matrix_UB_33 0.0368722000
_diffrn_radiation_monochromator graphite
_diffrn_radiation_probe x-ray
_diffrn_radiation_type 'Mo K\a'
_diffrn_radiation_wavelength 0.71073
_diffrn_reflns_av_R_equivalents 0.0301
_diffrn_reflns_av_unetI/netI 0.0685
_diffrn_reflns_Laue_measured_fraction_full 0.998
_diffrn_reflns_Laue_measured_fraction_max 0.874
_diffrn_reflns_limit_h_max 5
_diffrn_reflns_limit_h_min -5
_diffrn_reflns_limit_k_max 12
_diffrn_reflns_limit_k_min -13
_diffrn_reflns_limit_l_max 9
_diffrn_reflns_limit_l_min -16
_diffrn_reflns_number 3680
_diffrn_reflns_point_group_measured_fraction_full 0.998
_diffrn_reflns_point_group_measured_fraction_max 0.874
_diffrn_reflns_theta_full 25.242
_diffrn_reflns_theta_max 28.817
_diffrn_reflns_theta_min 3.425
_diffrn_source 'fine-focus sealed X-ray tube'
_diffrn_source_type 'Enhance (Mo) X-ray Source'
_exptl_absorpt_coefficient_mu 0.111
_exptl_absorpt_correction_T_max 0.993
_exptl_absorpt_correction_T_min 0.974
_exptl_absorpt_correction_type analytical
_exptl_absorpt_process_details
;
CrysAlisPro 1.171.42.49 (Rigaku Oxford Diffraction, 2022)
Analytical numeric absorption correction using a multifaceted crystal
model based on expressions derived by R.C. Clark & J.S. Reid.
(Clark, R. C. & Reid, J. S. (1995). Acta Cryst. A51, 887-897)
Empirical absorption correction using spherical harmonics,
implemented in SCALE3 ABSPACK scaling algorithm.
;
_exptl_crystal_colour colourless
_exptl_crystal_density_diffrn 1.539
_exptl_crystal_description plate
_exptl_crystal_F_000 236
_exptl_crystal_size_max 0.319
_exptl_crystal_size_mid 0.162
_exptl_crystal_size_min 0.073
_refine_diff_density_max 0.291
_refine_diff_density_min -0.227
_refine_diff_density_rms 0.055
_refine_ls_extinction_method none
_refine_ls_goodness_of_fit_ref 1.037
_refine_ls_hydrogen_treatment constr
_refine_ls_matrix_type full
_refine_ls_number_parameters 154
_refine_ls_number_reflns 2253
_refine_ls_number_restraints 0
_refine_ls_restrained_S_all 1.037
_refine_ls_R_factor_all 0.0930
_refine_ls_R_factor_gt 0.0514
_refine_ls_shift/su_max 0.034
_refine_ls_shift/su_mean 0.005
_refine_ls_structure_factor_coef Fsqd
_refine_ls_weighting_details 'w=1/[\s^2^(Fo^2^)+(0.0385P)^2^+0.0046P] where P=(Fo^2^+2Fc^2^)/3'
_refine_ls_weighting_scheme calc
_refine_ls_wR_factor_gt 0.0931
_refine_ls_wR_factor_ref 0.1083
_reflns_Friedel_coverage 0.000
_reflns_number_gt 1506
_reflns_number_total 2253
_reflns_threshold_expression 'I > 2\s(I)'
_cod_data_source_file d4sc05587j10.cif
_cod_data_source_block 206b
_cod_depositor_comments 'Adding full bibliography for 1574226--1574232.cif.'
_cod_original_cell_volume 492.5(8)
_cod_database_code 1574228
_shelx_shelxl_version_number 2018/3
_chemical_oxdiff_formula C11H8N4O2
_shelx_space_group_comment
;
The symmetry employed for this shelxl refinement is uniquely defined
by the following loop, which should always be used as a source of
symmetry information in preference to the above space-group names.
They are only intended as comments.
;
_shelx_estimated_absorpt_t_max 0.992
_shelx_estimated_absorpt_t_min 0.965
_reflns_odcompleteness_completeness 99.75
_reflns_odcompleteness_iscentric 1
_reflns_odcompleteness_theta 26.32
_olex2_refinement_description
;
1. Fixed Uiso
 At 1.2 times of:
  All C(H) groups, All C(H,H) groups
2.a Secondary CH2 refined with riding coordinates:
 C10(H10A,H10B)
2.b Aromatic/amide H refined with riding coordinates:
 C2(H2), C3(H3), C5(H5), C6(H6), C8(H8), C11(H11)
;
_olex2_submission_special_instructions 'No special instructions were received'
_oxdiff_exptl_absorpt_empirical_details
;
Empirical correction (ABSPACK) includes:
- Absorption correction using spherical harmonics
- Frame scaling
;
_oxdiff_exptl_absorpt_empirical_full_max 1.056
_oxdiff_exptl_absorpt_empirical_full_min 0.966

loop_
_space_group_symop_operation_xyz
'x, y, z'
'-x, -y, -z'

loop_
_atom_site_label
_atom_site_type_symbol
_atom_site_fract_x
_atom_site_fract_y
_atom_site_fract_z
_atom_site_U_iso_or_equiv
_atom_site_adp_type
_atom_site_occupancy
_atom_site_site_symmetry_order
_atom_site_calc_flag
_atom_site_refinement_flags_posn
_atom_site_refinement_flags_adp
_atom_site_refinement_flags_occupancy
_atom_site_disorder_assembly
_atom_site_disorder_group
O1 O 0.5118(3) 0.66199(12) 0.55115(10) 0.0167(3) Uani 1 1 d . . . . .
O2 O 0.1757(3) 0.80372(12) 0.45416(11) 0.0231(4) Uani 1 1 d . . . . .
N1 N 0.8716(4) 0.25861(15) 0.93942(14) 0.0204(4) Uani 1 1 d . . . . .
N2 N 1.0059(4) 0.22984(15) 0.83617(13) 0.0154(4) Uani 1 1 d . . . . .
N3 N 0.9446(4) 0.11350(15) 0.80444(14) 0.0210(4) Uani 1 1 d . . . . .
N4 N 0.7606(4) 0.06133(16) 0.89000(14) 0.0220(4) Uani 1 1 d . . . . .
C1 C 0.3324(5) 0.79135(18) 0.53120(16) 0.0164(4) Uani 1 1 d . . . . .
C2 C 0.3483(4) 0.89691(18) 0.60399(16) 0.0156(4) Uani 1 1 d . . . . .
H2 H 0.226909 0.986656 0.592237 0.019 Uiso 1 1 calc R U . . .
C3 C 0.5290(4) 0.87207(18) 0.68753(16) 0.0163(4) Uani 1 1 d . . . . .
H3 H 0.540728 0.944692 0.732366 0.020 Uiso 1 1 calc R U . . .
C4 C 0.7066(4) 0.73505(17) 0.70990(15) 0.0138(4) Uani 1 1 d . . . . .
C5 C 0.8896(5) 0.69847(19) 0.79860(16) 0.0177(4) Uani 1 1 d . . . . .
H5 H 0.907043 0.766404 0.847117 0.021 Uiso 1 1 calc R U . . .
C6 C 1.0442(5) 0.56485(18) 0.81585(17) 0.0186(4) Uani 1 1 d . . . . .
H6 H 1.164915 0.540501 0.877119 0.022 Uiso 1 1 calc R U . . .
C7 C 1.0256(4) 0.46468(17) 0.74434(17) 0.0163(4) Uani 1 1 d . . . . .
C8 C 0.8485(4) 0.49844(17) 0.65491(16) 0.0163(4) Uani 1 1 d . . . . .
H8 H 0.836394 0.430861 0.605332 0.020 Uiso 1 1 calc R U . . .
C9 C 0.6895(4) 0.63361(18) 0.63980(16) 0.0143(4) Uani 1 1 d . . . . .
C10 C 1.2045(5) 0.31896(18) 0.76311(17) 0.0214(5) Uani 1 1 d . . . . .
H10A H 1.273143 0.278722 0.689768 0.026 Uiso 1 1 calc R U . . .
H10B H 1.398635 0.322305 0.797693 0.026 Uiso 1 1 calc R U . . .
C11 C 0.7209(5) 0.15091(19) 0.96982(17) 0.0203(5) Uani 1 1 d . . . . .
H11 H 0.597220 0.138413 1.041038 0.024 Uiso 1 1 calc R U . . .

loop_
_atom_site_aniso_label
_atom_site_aniso_U_11
_atom_site_aniso_U_22
_atom_site_aniso_U_33
_atom_site_aniso_U_23
_atom_site_aniso_U_13
_atom_site_aniso_U_12
O1 0.0206(8) 0.0125(6) 0.0179(7) -0.0030(5) -0.0055(6) -0.0016(5)
O2 0.0298(9) 0.0203(7) 0.0204(8) -0.0013(6) -0.0122(7) -0.0002(6)
N1 0.0251(10) 0.0190(8) 0.0177(9) -0.0009(7) -0.0027(8) -0.0055(7)
N2 0.0149(9) 0.0140(8) 0.0162(9) 0.0002(7) -0.0023(7) 0.0000(7)
N3 0.0266(10) 0.0150(8) 0.0215(10) -0.0021(7) -0.0059(8) -0.0015(7)
N4 0.0250(10) 0.0185(8) 0.0228(10) 0.0011(7) -0.0057(8) -0.0043(7)
C1 0.0161(10) 0.0140(9) 0.0185(11) 0.0012(8) -0.0012(9) -0.0030(8)
C2 0.0186(10) 0.0096(9) 0.0175(10) 0.0002(8) 0.0011(8) -0.0028(8)
C3 0.0168(10) 0.0122(9) 0.0203(11) -0.0034(8) 0.0011(9) -0.0049(8)
C4 0.0124(10) 0.0136(9) 0.0149(10) -0.0030(8) 0.0023(8) -0.0035(8)
C5 0.0173(11) 0.0192(10) 0.0176(10) -0.0031(8) -0.0011(9) -0.0058(8)
C6 0.0150(10) 0.0220(10) 0.0194(11) 0.0029(8) -0.0052(9) -0.0054(8)
C7 0.0117(10) 0.0148(9) 0.0206(11) 0.0018(8) 0.0025(8) -0.0022(8)
C8 0.0162(10) 0.0151(9) 0.0177(10) -0.0034(8) 0.0022(8) -0.0058(8)
C9 0.0108(9) 0.0169(9) 0.0152(10) 0.0020(8) -0.0019(8) -0.0038(8)
C10 0.0159(11) 0.0188(10) 0.0254(12) 0.0054(9) 0.0029(9) -0.0007(8)
C11 0.0223(11) 0.0195(10) 0.0178(11) 0.0019(8) -0.0019(9) -0.0024(8)

loop_
_atom_type_symbol
_atom_type_description
_atom_type_scat_dispersion_real
_atom_type_scat_dispersion_imag
_atom_type_scat_source
C C 0.0033 0.0016 'International Tables Vol C Tables 4.2.6.8 and 6.1.1.4'
H H 0.0000 0.0000 'International Tables Vol C Tables 4.2.6.8 and 6.1.1.4'
N N 0.0061 0.0033 'International Tables Vol C Tables 4.2.6.8 and 6.1.1.4'
O O 0.0106 0.0060 'International Tables Vol C Tables 4.2.6.8 and 6.1.1.4'

loop_
_exptl_crystal_face_index_h
_exptl_crystal_face_index_k
_exptl_crystal_face_index_l
_exptl_crystal_face_perp_dist
-4 -2 12 0.0980
0 -12 6 0.0358
-3 10 4 0.0883
2 -8 12 0.0279
-5 0 -11 0.1658
0 -14 2 0.0396
0 14 -1 0.0332
0 -14 -2 0.0395
-1 -11 8 0.0445
-1 13 -4 0.0529
6 4 -1 0.1378
-2 -7 -15 0.1103
1 3 17 0.0147

loop_
_geom_angle_atom_site_label_1
_geom_angle_atom_site_label_2
_geom_angle_atom_site_label_3
_geom_angle
_geom_angle_site_symmetry_1
_geom_angle_site_symmetry_3
_geom_angle_publ_flag
C9 O1 C1 121.28(15) . . ?
C11 N1 N2 100.87(16) . . ?
N1 N2 C10 123.36(17) . . ?
N3 N2 N1 114.12(16) . . ?
N3 N2 C10 122.52(17) . . ?
N2 N3 N4 106.05(16) . . ?
N3 N4 C11 105.61(16) . . ?
O1 C1 C2 117.38(17) . . ?
O2 C1 O1 116.01(18) . . ?
O2 C1 C2 126.62(17) . . ?
C1 C2 H2 119.1 . . ?
C3 C2 C1 121.84(17) . . ?
C3 C2 H2 119.1 . . ?
C2 C3 H3 119.9 . . ?
C2 C3 C4 120.20(18) . . ?
C4 C3 H3 119.9 . . ?
C5 C4 C3 123.95(18) . . ?
C9 C4 C3 117.69(17) . . ?
C9 C4 C5 118.36(17) . . ?
C4 C5 H5 119.9 . . ?
C6 C5 C4 120.27(19) . . ?
C6 C5 H5 119.9 . . ?
C5 C6 H6 119.7 . . ?
C5 C6 C7 120.56(18) . . ?
C7 C6 H6 119.7 . . ?
C6 C7 C10 119.71(18) . . ?
C8 C7 C6 120.39(16) . . ?
C8 C7 C10 119.89(18) . . ?
C7 C8 H8 120.9 . . ?
C7 C8 C9 118.26(18) . . ?
C9 C8 H8 120.9 . . ?
O1 C9 C4 121.53(15) . . ?
O1 C9 C8 116.33(17) . . ?
C4 C9 C8 122.14(18) . . ?
N2 C10 C7 111.64(16) . . ?
N2 C10 H10A 109.3 . . ?
N2 C10 H10B 109.3 . . ?
C7 C10 H10A 109.3 . . ?
C7 C10 H10B 109.3 . . ?
H10A C10 H10B 108.0 . . ?
N1 C11 N4 113.34(19) . . ?
N1 C11 H11 123.3 . . ?
N4 C11 H11 123.3 . . ?

loop_
_geom_bond_atom_site_label_1
_geom_bond_atom_site_label_2
_geom_bond_distance
_geom_bond_site_symmetry_2
_geom_bond_publ_flag
O1 C1 1.382(2) . ?
O1 C9 1.379(2) . ?
O2 C1 1.208(2) . ?
N1 N2 1.330(2) . ?
N1 C11 1.326(3) . ?
N2 N3 1.320(2) . ?
N2 C10 1.466(2) . ?
N3 N4 1.321(2) . ?
N4 C11 1.342(3) . ?
C1 C2 1.441(3) . ?
C2 H2 0.9500 . ?
C2 C3 1.336(3) . ?
C3 H3 0.9500 . ?
C3 C4 1.445(3) . ?
C4 C5 1.398(3) . ?
C4 C9 1.388(3) . ?
C5 H5 0.9500 . ?
C5 C6 1.372(3) . ?
C6 H6 0.9500 . ?
C6 C7 1.392(3) . ?
C7 C8 1.388(3) . ?
C7 C10 1.512(3) . ?
C8 H8 0.9500 . ?
C8 C9 1.389(3) . ?
C10 H10A 0.9900 . ?
C10 H10B 0.9900 . ?
C11 H11 0.9500 . ?

loop_
_geom_torsion_atom_site_label_1
_geom_torsion_atom_site_label_2
_geom_torsion_atom_site_label_3
_geom_torsion_atom_site_label_4
_geom_torsion
_geom_torsion_site_symmetry_1
_geom_torsion_site_symmetry_2
_geom_torsion_site_symmetry_3
_geom_torsion_site_symmetry_4
_geom_torsion_publ_flag
O1 C1 C2 C3 0.2(3) . . . . ?
O2 C1 C2 C3 179.65(19) . . . . ?
N1 N2 N3 N4 0.01(19) . . . . ?
N1 N2 C10 C7 -57.3(2) . . . . ?
N2 N1 C11 N4 0.0(2) . . . . ?
N2 N3 N4 C11 0.01(19) . . . . ?
N3 N2 C10 C7 122.52(19) . . . . ?
N3 N4 C11 N1 0.0(2) . . . . ?
C1 O1 C9 C4 -2.7(2) . . . . ?
C1 O1 C9 C8 177.12(16) . . . . ?
C1 C2 C3 C4 -2.3(3) . . . . ?
C2 C3 C4 C5 -176.99(18) . . . . ?
C2 C3 C4 C9 2.0(3) . . . . ?
C3 C4 C5 C6 178.20(18) . . . . ?
C3 C4 C9 O1 0.5(3) . . . . ?
C3 C4 C9 C8 -179.32(17) . . . . ?
C4 C5 C6 C7 1.1(3) . . . . ?
C5 C4 C9 O1 179.55(16) . . . . ?
C5 C4 C9 C8 -0.3(3) . . . . ?
C5 C6 C7 C8 -0.4(3) . . . . ?
C5 C6 C7 C10 178.48(17) . . . . ?
C6 C7 C8 C9 -0.6(3) . . . . ?
C6 C7 C10 N2 91.3(2) . . . . ?
C7 C8 C9 O1 -178.88(15) . . . . ?
C7 C8 C9 C4 1.0(3) . . . . ?
C8 C7 C10 N2 -89.7(2) . . . . ?
C9 O1 C1 O2 -177.17(16) . . . . ?
C9 O1 C1 C2 2.4(2) . . . . ?
C9 C4 C5 C6 -0.8(3) . . . . ?
C10 N2 N3 N4 -179.81(14) . . . . ?
C10 C7 C8 C9 -179.50(17) . . . . ?
C11 N1 N2 N3 -0.02(19) . . . . ?
C11 N1 N2 C10 179.80(15) . . . . ?

loop_
_exptl_oxdiff_crystal_face_indexfrac_h
_exptl_oxdiff_crystal_face_indexfrac_k
_exptl_oxdiff_crystal_face_indexfrac_l
_exptl_oxdiff_crystal_face_x
_exptl_oxdiff_crystal_face_y
_exptl_oxdiff_crystal_face_z
-3.7629 -1.7125 11.5523 0.5931 0.5068 0.6256
-0.1373 -12.2246 6.3024 -0.2155 -0.1840 0.9590
-3.0867 9.9780 3.9722 0.7084 0.6053 -0.3630
1.5559 -8.0869 11.9451 0.1597 -0.4511 0.8781
-5.1139 -0.3046 -10.5812 -0.3243 0.9154 -0.2384
-0.4497 -13.5314 1.6431 -0.4748 -0.1142 0.8727
0.3503 13.6215 -0.8030 0.5208 0.1252 -0.8444
-0.0712 -13.6546 -1.5220 -0.6394 -0.1537 0.7534
-0.8742 -11.4309 8.0247 -0.0771 -0.0660 0.9948
-0.7531 12.6184 -3.9605 0.3712 0.3173 -0.8727
5.8399 3.6165 -1.4469 -0.1183 -0.8998 -0.4199
-1.8965 -7.2646 -15.1735 -0.9397 0.3326 -0.0802
1.2446 2.5752 16.9233 0.8469 -0.2998 0.4391
